data_4023724
loop_
_publ_author_name
'Michael D. Markey'
'T. Ross Kelly'

_publ_section_title
;
 Synthesis of Cribrostatin 6
;
_journal_name_full 'Journal of Organic Chemistry'
_journal_page_first 7441
_journal_page_last 7443
_journal_paper_doi 10.1021/jo801694w
_journal_volume 73
_journal_year 2008
_chemical_formula_moiety 'C11 H15 Br O3'
_chemical_formula_sum 'C11 H15 Br O3'
_chemical_formula_weight 275.14
_chemical_melting_point ?
_chemical_name_systematic
; 
 ? 
;
_space_group_IT_number 14
_symmetry_cell_setting monoclinic
_symmetry_space_group_name_Hall '-P 2ybc'
_symmetry_space_group_name_H-M 'P 1 21/c 1'
_atom_sites_solution_hydrogens geom
_atom_sites_solution_primary direct
_atom_sites_solution_secondary difmap
_audit_creation_method SHELXL-97
_cell_angle_alpha 90.00
_cell_angle_beta 97.923(2)
_cell_angle_gamma 90.00
_cell_formula_units_Z 4
_cell_length_a 8.8986(14)
_cell_length_b 12.6670(19)
_cell_length_c 10.1926(16)
_cell_measurement_reflns_used 5345
_cell_measurement_temperature 193(2)
_cell_measurement_theta_max 25.17
_cell_measurement_theta_min 2.31
_cell_volume 1137.9(3)
_computing_cell_refinement 'SMART, SAINT'
_computing_data_collection SMART
_computing_data_reduction SAINT
_computing_molecular_graphics 'SHELXP-93 (Sheldrick, 1993)'
_computing_publication_material 'SHELXCIF-93 (Sheldrick, 1993)'
_computing_structure_refinement 'SHELXL-97 (Sheldrick, 1997)'
_computing_structure_solution 'SHELXS-97 (Sheldrick, 1990)'
_diffrn_ambient_temperature 193(2)
_diffrn_measured_fraction_theta_full 0.979
_diffrn_measured_fraction_theta_max 0.979
_diffrn_measurement_device_type 'Bruker SMART APEX CCD'
_diffrn_measurement_method '0.3 deg wide \w exposures'
_diffrn_radiation_monochromator graphite
_diffrn_radiation_source 'normal-focus sealed tube'
_diffrn_radiation_type MoK\a
_diffrn_radiation_wavelength 0.71073
_diffrn_reflns_av_R_equivalents 0.0450
_diffrn_reflns_av_sigmaI/netI 0.0484
_diffrn_reflns_limit_h_max 11
_diffrn_reflns_limit_h_min -11
_diffrn_reflns_limit_k_max 16
_diffrn_reflns_limit_k_min 0
_diffrn_reflns_limit_l_max 13
_diffrn_reflns_limit_l_min 0
_diffrn_reflns_number 2771
_diffrn_reflns_theta_full 28.29
_diffrn_reflns_theta_max 28.29
_diffrn_reflns_theta_min 2.31
_exptl_absorpt_coefficient_mu 3.597
_exptl_absorpt_correction_T_max 0.9315
_exptl_absorpt_correction_T_min 0.7618
_exptl_absorpt_correction_type 'multi-scan (SADABS)'
_exptl_crystal_colour colorless
_exptl_crystal_density_diffrn 1.606
_exptl_crystal_density_meas ?
_exptl_crystal_density_method .
_exptl_crystal_description block
_exptl_crystal_F_000 560
_exptl_crystal_size_max 0.08
_exptl_crystal_size_mid 0.05
_exptl_crystal_size_min 0.02
_refine_diff_density_max 0.573
_refine_diff_density_min -0.389
_refine_diff_density_rms 0.106
_refine_ls_extinction_coef na
_refine_ls_extinction_method none
_refine_ls_goodness_of_fit_ref 1.074
_refine_ls_hydrogen_treatment mixed
_refine_ls_matrix_type full
_refine_ls_number_parameters 140
_refine_ls_number_reflns 2771
_refine_ls_number_restraints 1
_refine_ls_restrained_S_all 1.074
_refine_ls_R_factor_all 0.0727
_refine_ls_R_factor_gt 0.0468
_refine_ls_shift/su_max 0.000
_refine_ls_shift/su_mean 0.000
_refine_ls_structure_factor_coef Fsqd
_refine_ls_weighting_details 'calc w=1/[\s^2^(Fo^2^)+(0.0399P)^2^+0.2847P] where P=(Fo^2^+2Fc^2^)/3'
_refine_ls_weighting_scheme calc
_refine_ls_wR_factor_gt 0.0843
_refine_ls_wR_factor_ref 0.0929
_reflns_number_gt 2087
_reflns_number_total 2771
_reflns_threshold_expression >2sigma(I)
_cod_data_source_file jo801694w_si_002.cif
_cod_data_source_block C11H15O3Br
_cod_depositor_comments
;
The following automatic conversions were performed:

'_chemical_melting_point' value 'not measured' was changed to '?' -
the value is undefined or not given.

Automatic conversion script
Id: cif_fix_values 1646 2011-03-28 12:23:43Z adriana 
;
_cod_database_code 4023724

loop_
_symmetry_equiv_pos_as_xyz
'x, y, z'
'-x, y+1/2, -z+1/2'
'-x, -y, -z'
'x, -y-1/2, z-1/2'

loop_
_atom_site_label
_atom_site_type_symbol
_atom_site_fract_x
_atom_site_fract_y
_atom_site_fract_z
_atom_site_U_iso_or_equiv
_atom_site_adp_type
_atom_site_occupancy
_atom_site_symmetry_multiplicity
_atom_site_calc_flag
_atom_site_refinement_flags
_atom_site_disorder_assembly
_atom_site_disorder_group
Br1 Br 0.41802(4) 0.72575(3) 0.15086(4) 0.03317(13) Uani 1 1 d . . .
O1 O 0.5655(3) 0.93143(19) 0.2627(2) 0.0310(6) Uani 1 1 d D . .
H1O H 0.626(4) 0.978(2) 0.289(4) 0.037 Uiso 1 1 d D . .
O2 O 0.7922(3) 0.95602(17) 0.4648(2) 0.0268(6) Uani 1 1 d . . .
O3 O 0.8113(3) 0.58724(17) 0.5468(2) 0.0287(6) Uani 1 1 d . . .
C1 C 0.5727(4) 0.7445(3) 0.2974(3) 0.0236(7) Uani 1 1 d . . .
C2 C 0.6246(4) 0.8438(3) 0.3303(3) 0.0227(7) Uani 1 1 d . . .
C3 C 0.7401(4) 0.8544(3) 0.4377(3) 0.0230(7) Uani 1 1 d . . .
C4 C 0.8030(4) 0.7690(3) 0.5090(4) 0.0240(7) Uani 1 1 d . . .
C5 C 0.7447(4) 0.6685(3) 0.4718(3) 0.0230(7) Uani 1 1 d . . .
C6 C 0.6301(4) 0.6560(3) 0.3673(3) 0.0238(7) Uani 1 1 d . . .
H6A H 0.5911 0.5878 0.3435 0.029 Uiso 1 1 calc R . .
C7 C 0.7383(4) 1.0023(3) 0.5796(4) 0.0307(8) Uani 1 1 d . . .
H7A H 0.7425 0.9495 0.6515 0.037 Uiso 1 1 calc R . .
H7B H 0.6318 1.0256 0.5565 0.037 Uiso 1 1 calc R . .
C8 C 0.8363(5) 1.0944(3) 0.6246(4) 0.0382(9) Uani 1 1 d . . .
H8A H 0.8010 1.1264 0.7024 0.057 Uiso 1 1 calc R . .
H8B H 0.8308 1.1466 0.5532 0.057 Uiso 1 1 calc R . .
H8C H 0.9414 1.0707 0.6477 0.057 Uiso 1 1 calc R . .
C9 C 0.9297(4) 0.7801(3) 0.6215(3) 0.0299(8) Uani 1 1 d . . .
H9A H 0.9565 0.8548 0.6340 0.045 Uiso 1 1 calc R . .
H9B H 1.0183 0.7405 0.6014 0.045 Uiso 1 1 calc R . .
H9C H 0.8970 0.7522 0.7027 0.045 Uiso 1 1 calc R . .
C10 C 0.7577(4) 0.4825(3) 0.5155(4) 0.0309(8) Uani 1 1 d . . .
H10A H 0.7729 0.4637 0.4240 0.037 Uiso 1 1 calc R . .
H10B H 0.6483 0.4770 0.5230 0.037 Uiso 1 1 calc R . .
C11 C 0.8476(4) 0.4107(3) 0.6127(4) 0.0377(10) Uani 1 1 d . . .
H11A H 0.8151 0.3376 0.5948 0.056 Uiso 1 1 calc R . .
H11B H 0.8312 0.4301 0.7028 0.056 Uiso 1 1 calc R . .
H11C H 0.9557 0.4173 0.6045 0.056 Uiso 1 1 calc R . .

loop_
_atom_site_aniso_label
_atom_site_aniso_U_11
_atom_site_aniso_U_22
_atom_site_aniso_U_33
_atom_site_aniso_U_23
_atom_site_aniso_U_13
_atom_site_aniso_U_12
Br1 0.0324(2) 0.0359(2) 0.02797(19) -0.00239(18) -0.00736(15) 0.00039(18)
O1 0.0335(15) 0.0256(14) 0.0323(14) 0.0042(11) -0.0015(11) -0.0006(11)
O2 0.0343(14) 0.0198(12) 0.0274(13) -0.0018(10) 0.0077(11) -0.0051(10)
O3 0.0358(14) 0.0172(12) 0.0308(14) 0.0018(10) -0.0036(11) 0.0003(11)
C1 0.0220(16) 0.0266(18) 0.0213(15) -0.0020(13) 0.0001(16) 0.0001(13)
C2 0.0269(17) 0.0205(17) 0.0211(18) 0.0015(13) 0.0044(14) 0.0015(14)
C3 0.0269(17) 0.0196(17) 0.0240(17) -0.0060(14) 0.0086(15) -0.0051(14)
C4 0.0240(16) 0.0246(17) 0.0229(16) -0.0010(15) 0.0013(14) -0.0014(15)
C5 0.0250(17) 0.0211(17) 0.0228(18) 0.0019(14) 0.0032(14) 0.0001(14)
C6 0.0270(17) 0.0180(17) 0.0266(18) -0.0029(14) 0.0042(15) -0.0011(14)
C7 0.039(2) 0.0250(19) 0.029(2) -0.0041(15) 0.0096(17) 0.0000(16)
C8 0.047(2) 0.027(2) 0.041(2) -0.0027(18) 0.008(2) -0.0020(18)
C9 0.0309(19) 0.0295(19) 0.027(2) -0.0029(16) -0.0025(15) -0.0032(16)
C10 0.038(2) 0.0227(19) 0.031(2) 0.0000(16) 0.0029(17) -0.0022(16)
C11 0.044(2) 0.0229(19) 0.046(2) 0.0068(18) 0.0042(19) 0.0069(17)

loop_
_atom_type_symbol
_atom_type_description
_atom_type_scat_dispersion_real
_atom_type_scat_dispersion_imag
_atom_type_scat_source
C C 0.0033 0.0016 'International Tables Vol C Tables 4.2.6.8 and 6.1.1.4'
H H 0.0000 0.0000 'International Tables Vol C Tables 4.2.6.8 and 6.1.1.4'
O O 0.0106 0.0060 'International Tables Vol C Tables 4.2.6.8 and 6.1.1.4'
Br Br -0.2901 2.4595 'International Tables Vol C Tables 4.2.6.8 and 6.1.1.4'

loop_
_geom_angle_atom_site_label_1
_geom_angle_atom_site_label_2
_geom_angle_atom_site_label_3
_geom_angle
_geom_angle_site_symmetry_1
_geom_angle_site_symmetry_3
_geom_angle_publ_flag
C3 O2 C7 113.6(2) . . ?
C5 O3 C10 117.9(3) . . ?
C2 C1 C6 122.0(3) . . ?
C2 C1 Br1 119.4(2) . . ?
C6 C1 Br1 118.5(3) . . ?
C1 C2 O1 121.9(3) . . ?
C1 C2 C3 117.8(3) . . ?
O1 C2 C3 120.3(3) . . ?
C4 C3 O2 121.7(3) . . ?
C4 C3 C2 122.5(3) . . ?
O2 C3 C2 115.8(3) . . ?
C3 C4 C5 117.4(3) . . ?
C3 C4 C9 122.5(3) . . ?
C5 C4 C9 120.1(3) . . ?
O3 C5 C6 124.2(3) . . ?
O3 C5 C4 114.5(3) . . ?
C6 C5 C4 121.2(3) . . ?
C5 C6 C1 119.0(3) . . ?
O2 C7 C8 108.7(3) . . ?
O3 C10 C11 106.6(3) . . ?

loop_
_geom_bond_atom_site_label_1
_geom_bond_atom_site_label_2
_geom_bond_distance
_geom_bond_site_symmetry_2
_geom_bond_publ_flag
Br1 C1 1.902(3) . ?
O1 C2 1.372(4) . ?
O2 C3 1.383(4) . ?
O2 C7 1.448(4) . ?
O3 C5 1.368(4) . ?
O3 C10 1.431(4) . ?
C1 C2 1.366(5) . ?
C1 C6 1.388(5) . ?
C2 C3 1.401(4) . ?
C3 C4 1.378(5) . ?
C4 C5 1.407(5) . ?
C4 C9 1.500(5) . ?
C5 C6 1.378(4) . ?
C7 C8 1.489(5) . ?
C10 C11 1.493(5) . ?

loop_
_geom_hbond_atom_site_label_D
_geom_hbond_atom_site_label_H
_geom_hbond_atom_site_label_A
_geom_hbond_distance_DH
_geom_hbond_distance_HA
_geom_hbond_distance_DA
_geom_hbond_angle_DHA
_geom_hbond_site_symmetry_A
O1 H1O O2 0.817(18) 2.18(4) 2.695(4) 121(3) .

loop_
_geom_torsion_atom_site_label_1
_geom_torsion_atom_site_label_2
_geom_torsion_atom_site_label_3
_geom_torsion_atom_site_label_4
_geom_torsion
_geom_torsion_site_symmetry_1
_geom_torsion_site_symmetry_2
_geom_torsion_site_symmetry_3
_geom_torsion_site_symmetry_4
_geom_torsion_publ_flag
C6 C1 C2 O1 -178.6(3) . . . . ?
Br1 C1 C2 O1 1.8(4) . . . . ?
C6 C1 C2 C3 0.4(5) . . . . ?
Br1 C1 C2 C3 -179.1(2) . . . . ?
C7 O2 C3 C4 -78.1(4) . . . . ?
C7 O2 C3 C2 104.6(3) . . . . ?
C1 C2 C3 C4 0.8(5) . . . . ?
O1 C2 C3 C4 179.9(3) . . . . ?
C1 C2 C3 O2 178.1(3) . . . . ?
O1 C2 C3 O2 -2.8(4) . . . . ?
O2 C3 C4 C5 -178.5(3) . . . . ?
C2 C3 C4 C5 -1.3(5) . . . . ?
O2 C3 C4 C9 1.0(5) . . . . ?
C2 C3 C4 C9 178.2(3) . . . . ?
C10 O3 C5 C6 -0.6(5) . . . . ?
C10 O3 C5 C4 179.7(3) . . . . ?
C3 C4 C5 O3 -179.6(3) . . . . ?
C9 C4 C5 O3 0.8(4) . . . . ?
C3 C4 C5 C6 0.7(5) . . . . ?
C9 C4 C5 C6 -178.9(3) . . . . ?
O3 C5 C6 C1 -179.2(3) . . . . ?
C4 C5 C6 C1 0.5(5) . . . . ?
C2 C1 C6 C5 -1.0(5) . . . . ?
Br1 C1 C6 C5 178.5(2) . . . . ?
C3 O2 C7 C8 162.4(3) . . . . ?
C5 O3 C10 C11 -179.3(3) . . . . ?

loop_
_cod_related_entry_id
_cod_related_entry_database
_cod_related_entry_code
1 ChemSpider 30658755
